data_7235900
loop_
_publ_author_name
'Iaroshenko, Viktor O.'
'Mkrtchyan, Satenik'
'Gevorgyan, Ashot'
'Grigoryan, Tatevik'
'Villinger, Alexander'
'Langer, Peter'

_publ_section_title
;
 Synthesis of 4-quinolones, benzopyran derivatives and other fused systems
 based on the domino ANRORC reactions of (ortho-fluoro)-3-benzoylchromones
;
_journal_issue 36
_journal_name_full 'RSC Advances'
_journal_page_first 28717
_journal_paper_doi 10.1039/C5RA02978C
_journal_volume 5
_journal_year 2015
_chemical_formula_moiety 'C26 H17 N3 O2'
_chemical_formula_sum 'C26 H17 N3 O2'
_chemical_formula_weight 403.42
_space_group_crystal_system monoclinic
_space_group_IT_number 14
_space_group_name_Hall '-P 2ybc'
_space_group_name_H-M_alt 'P 1 21/c 1'
_atom_sites_solution_hydrogens geom
_audit_creation_method SHELXL-2013
_audit_update_record
;
2014-07-26 deposited with the CCDC.
2015-03-16 downloaded from the CCDC.
;
_cell_angle_alpha 90
_cell_angle_beta 106.200(2)
_cell_angle_gamma 90
_cell_formula_units_Z 4
_cell_length_a 8.5696(2)
_cell_length_b 19.5048(5)
_cell_length_c 11.9609(3)
_cell_measurement_reflns_used 3150
_cell_measurement_temperature 173(2)
_cell_measurement_theta_max 25.97
_cell_measurement_theta_min 2.69
_cell_volume 1919.86(8)
_computing_cell_refinement 'Bruker Apex V7.51A'
_computing_data_collection 'Bruker Apex V7.51A'
_computing_data_reduction 'Bruker SAINT'
_computing_molecular_graphics 'ORTEP-3v2.01 (Farrugia, 1997)'
_computing_publication_material SHELXL-2013
_computing_structure_refinement 'SHELXL-2013 (Sheldrick, 2013)'
_computing_structure_solution 'SHELXS-2013 (Sheldrick, 2013)'
_diffrn_ambient_temperature 173(2)
_diffrn_measured_fraction_theta_full 0.999
_diffrn_measured_fraction_theta_max 0.997
_diffrn_measurement_device_type 'Bruker-Nonius Apex X8-CCD-diffractometer'
_diffrn_measurement_method 'phi and omega scans'
_diffrn_radiation_monochromator graphite
_diffrn_radiation_source 'sealed tube'
_diffrn_radiation_type MoK\a
_diffrn_radiation_wavelength 0.71073
_diffrn_reflns_av_R_equivalents 0.0659
_diffrn_reflns_av_unetI/netI 0.0926
_diffrn_reflns_Laue_measured_fraction_full 0.999
_diffrn_reflns_Laue_measured_fraction_max 0.997
_diffrn_reflns_limit_h_max 11
_diffrn_reflns_limit_h_min -12
_diffrn_reflns_limit_k_max 28
_diffrn_reflns_limit_k_min -25
_diffrn_reflns_limit_l_max 17
_diffrn_reflns_limit_l_min -16
_diffrn_reflns_number 30523
_diffrn_reflns_point_group_measured_fraction_full 0.999
_diffrn_reflns_point_group_measured_fraction_max 0.997
_diffrn_reflns_theta_full 25.242
_diffrn_reflns_theta_max 30.999
_diffrn_reflns_theta_min 2.813
_exptl_absorpt_coefficient_mu 0.090
_exptl_absorpt_correction_T_max 0.7462
_exptl_absorpt_correction_T_min 0.7060
_exptl_absorpt_correction_type multi-scan
_exptl_absorpt_process_details '(SADABS; Sheldrick, 2004)'
_exptl_crystal_colour colourless
_exptl_crystal_density_diffrn 1.396
_exptl_crystal_description block
_exptl_crystal_F_000 840
_exptl_crystal_size_max 0.220
_exptl_crystal_size_mid 0.170
_exptl_crystal_size_min 0.140
_refine_diff_density_max 0.245
_refine_diff_density_min -0.271
_refine_diff_density_rms 0.058
_refine_ls_extinction_method none
_refine_ls_goodness_of_fit_ref 1.033
_refine_ls_hydrogen_treatment constr
_refine_ls_matrix_type full
_refine_ls_number_parameters 281
_refine_ls_number_reflns 6102
_refine_ls_number_restraints 0
_refine_ls_restrained_S_all 1.033
_refine_ls_R_factor_all 0.1384
_refine_ls_R_factor_gt 0.0571
_refine_ls_shift/su_max 0.000
_refine_ls_shift/su_mean 0.000
_refine_ls_structure_factor_coef Fsqd
_refine_ls_weighting_details 'w=1/[\s^2^(Fo^2^)+(0.0434P)^2^+0.2855P] where P=(Fo^2^+2Fc^2^)/3'
_refine_ls_weighting_scheme calc
_refine_ls_wR_factor_gt 0.0983
_refine_ls_wR_factor_ref 0.1281
_reflns_Friedel_coverage 0.000
_reflns_number_gt 3247
_reflns_number_total 6102
_reflns_threshold_expression 'I > 2\s(I)'
_cod_data_source_file c5ra02978c2.cif
_cod_data_source_block is_sm4971
_cod_original_sg_symbol_H-M 'P 21/c'
_cod_database_code 7235900
_shelx_space_group_comment
;
The symmetry employed for this shelxl refinement is uniquely defined
by the following loop, which should always be used as a source of
symmetry information in preference to the above space-group names.
They are only intended as comments.
;
_shelx_estimated_absorpt_t_min 0.980
_shelx_estimated_absorpt_t_max 0.987
_shelxl_version_number 2013-4

loop_
_space_group_symop_operation_xyz
'x, y, z'
'-x, y+1/2, -z+1/2'
'-x, -y, -z'
'x, -y-1/2, z-1/2'

loop_
_atom_site_label
_atom_site_type_symbol
_atom_site_fract_x
_atom_site_fract_y
_atom_site_fract_z
_atom_site_U_iso_or_equiv
_atom_site_adp_type
_atom_site_occupancy
_atom_site_site_symmetry_order
_atom_site_calc_flag
_atom_site_refinement_flags_posn
_atom_site_refinement_flags_adp
N1 N 0.21660(18) 0.52967(7) 0.35599(12) 0.0273(3) Uani 1 1 d . .
N2 N 0.29743(18) 0.54045(7) 0.47208(12) 0.0247(3) Uani 1 1 d . .
N3 N 0.31802(17) 0.48190(7) 0.65458(12) 0.0231(3) Uani 1 1 d . .
O1 O 0.16119(16) 0.25724(6) 0.62717(11) 0.0351(3) Uani 1 1 d . .
O2 O 0.07703(15) 0.40523(6) 0.85381(11) 0.0297(3) Uani 1 1 d . .
C1 C 0.1294(2) 0.47368(8) 0.35034(15) 0.0261(4) Uani 1 1 d . .
C2 C 0.1509(2) 0.44539(8) 0.46338(14) 0.0232(4) Uani 1 1 d . .
C3 C 0.1015(2) 0.38689(8) 0.51072(15) 0.0243(4) Uani 1 1 d . .
H3 H 0.0310 0.3545 0.4625 0.029 Uiso 1 1 calc R U
C4 C 0.1577(2) 0.37708(8) 0.62988(14) 0.0222(4) Uani 1 1 d . .
C5 C 0.2655(2) 0.42589(8) 0.69847(14) 0.0224(4) Uani 1 1 d . .
C6 C 0.2598(2) 0.48957(8) 0.53944(14) 0.0218(4) Uani 1 1 d . .
C7 C 0.0300(3) 0.44592(9) 0.23712(15) 0.0355(5) Uani 1 1 d . .
H7A H 0.0448 0.4746 0.1736 0.053 Uiso 1 1 calc R U
H7B H -0.0849 0.4459 0.2357 0.053 Uiso 1 1 calc R U
H7C H 0.0646 0.3989 0.2274 0.053 Uiso 1 1 calc R U
C8 C 0.1186(2) 0.30767(8) 0.67136(15) 0.0252(4) Uani 1 1 d . .
C9 C 0.0123(2) 0.29764(8) 0.74998(15) 0.0253(4) Uani 1 1 d . .
C10 C -0.0815(2) 0.23790(9) 0.73351(16) 0.0317(4) Uani 1 1 d . .
H10 H -0.0714 0.2057 0.6764 0.038 Uiso 1 1 calc R U
C11 C -0.1882(2) 0.22467(10) 0.79809(18) 0.0386(5) Uani 1 1 d . .
H11 H -0.2512 0.1839 0.7849 0.046 Uiso 1 1 calc R U
C12 C -0.2037(2) 0.27059(11) 0.88192(18) 0.0427(5) Uani 1 1 d . .
H12 H -0.2774 0.2616 0.9265 0.051 Uiso 1 1 calc R U
C13 C -0.1114(2) 0.32990(11) 0.90085(17) 0.0369(5) Uani 1 1 d . .
H13 H -0.1205 0.3614 0.9593 0.044 Uiso 1 1 calc R U
C14 C -0.0060(2) 0.34325(9) 0.83466(16) 0.0275(4) Uani 1 1 d . .
C15 C 0.3399(2) 0.41612(8) 0.82524(14) 0.0232(4) Uani 1 1 d . .
C16 C 0.2457(2) 0.40215(8) 0.89940(15) 0.0254(4) Uani 1 1 d . .
C17 C 0.3119(2) 0.39222(9) 1.01729(16) 0.0322(4) Uani 1 1 d . .
H17 H 0.2446 0.3815 1.0659 0.039 Uiso 1 1 calc R U
C18 C 0.4777(3) 0.39821(10) 1.06315(17) 0.0371(5) Uani 1 1 d . .
H18 H 0.5255 0.3911 1.1441 0.045 Uiso 1 1 calc R U
C19 C 0.5749(2) 0.41445(10) 0.99194(16) 0.0354(5) Uani 1 1 d . .
H19 H 0.6887 0.4198 1.0245 0.042 Uiso 1 1 calc R U
C20 C 0.5070(2) 0.42298(9) 0.87364(15) 0.0285(4) Uani 1 1 d . .
H20 H 0.5746 0.4336 0.8251 0.034 Uiso 1 1 calc R U
C21 C 0.4002(2) 0.59856(8) 0.50311(15) 0.0230(4) Uani 1 1 d . .
C22 C 0.4957(2) 0.60760(9) 0.61643(15) 0.0282(4) Uani 1 1 d . .
H22 H 0.4948 0.5744 0.6744 0.034 Uiso 1 1 calc R U
C23 C 0.5928(2) 0.66566(9) 0.64451(17) 0.0319(4) Uani 1 1 d . .
H23 H 0.6567 0.6726 0.7225 0.038 Uiso 1 1 calc R U
C24 C 0.5976(2) 0.71343(9) 0.56032(16) 0.0315(4) Uani 1 1 d . .
H24 H 0.6651 0.7528 0.5800 0.038 Uiso 1 1 calc R U
C25 C 0.5034(2) 0.70358(9) 0.44737(16) 0.0313(4) Uani 1 1 d . .
H25 H 0.5072 0.7362 0.3892 0.038 Uiso 1 1 calc R U
C26 C 0.4036(2) 0.64682(9) 0.41794(16) 0.0272(4) Uani 1 1 d . .
H26 H 0.3379 0.6408 0.3403 0.033 Uiso 1 1 calc R U

loop_
_atom_site_aniso_label
_atom_site_aniso_U_11
_atom_site_aniso_U_22
_atom_site_aniso_U_33
_atom_site_aniso_U_23
_atom_site_aniso_U_13
_atom_site_aniso_U_12
N1 0.0352(9) 0.0248(8) 0.0187(8) 0.0003(6) 0.0023(7) 0.0003(6)
N2 0.0308(9) 0.0243(7) 0.0174(8) 0.0016(6) 0.0042(7) -0.0032(6)
N3 0.0258(8) 0.0247(7) 0.0195(8) 0.0009(6) 0.0074(6) 0.0010(6)
O1 0.0447(9) 0.0248(6) 0.0404(8) -0.0026(6) 0.0195(7) 0.0011(6)
O2 0.0293(7) 0.0276(7) 0.0346(8) 0.0014(5) 0.0125(6) 0.0046(5)
C1 0.0332(11) 0.0227(8) 0.0214(10) -0.0006(7) 0.0057(8) 0.0027(7)
C2 0.0252(9) 0.0227(8) 0.0209(9) -0.0004(7) 0.0049(8) 0.0022(7)
C3 0.0258(10) 0.0227(8) 0.0226(10) -0.0022(7) 0.0039(8) 0.0001(7)
C4 0.0231(9) 0.0226(8) 0.0218(9) 0.0010(7) 0.0073(8) 0.0027(7)
C5 0.0240(9) 0.0232(8) 0.0213(9) 0.0011(7) 0.0083(8) 0.0027(7)
C6 0.0238(9) 0.0220(8) 0.0200(9) 0.0006(7) 0.0066(7) 0.0017(7)
C7 0.0484(13) 0.0291(10) 0.0233(10) 0.0001(8) 0.0003(9) -0.0004(9)
C8 0.0248(10) 0.0243(9) 0.0248(10) 0.0017(7) 0.0038(8) -0.0004(7)
C9 0.0247(10) 0.0245(9) 0.0264(10) 0.0080(7) 0.0064(8) 0.0026(7)
C10 0.0312(11) 0.0281(9) 0.0336(11) 0.0088(8) 0.0056(9) 0.0009(8)
C11 0.0305(11) 0.0393(11) 0.0437(13) 0.0162(9) 0.0067(10) -0.0045(9)
C12 0.0291(12) 0.0598(14) 0.0415(13) 0.0172(11) 0.0135(10) -0.0018(10)
C13 0.0299(11) 0.0511(13) 0.0336(11) 0.0074(9) 0.0155(9) 0.0068(9)
C14 0.0234(10) 0.0282(9) 0.0302(10) 0.0073(8) 0.0065(8) 0.0034(7)
C15 0.0301(10) 0.0192(8) 0.0202(9) 0.0001(7) 0.0065(8) 0.0021(7)
C16 0.0307(10) 0.0207(8) 0.0250(10) 0.0004(7) 0.0080(8) 0.0051(7)
C17 0.0445(13) 0.0321(10) 0.0229(10) 0.0022(8) 0.0143(9) 0.0065(8)
C18 0.0483(13) 0.0398(11) 0.0196(10) -0.0013(8) 0.0036(10) 0.0124(9)
C19 0.0338(11) 0.0409(11) 0.0271(11) -0.0050(8) 0.0014(9) 0.0080(9)
C20 0.0302(10) 0.0308(9) 0.0243(10) -0.0014(7) 0.0074(8) 0.0025(8)
C21 0.0234(9) 0.0225(8) 0.0246(10) -0.0010(7) 0.0091(8) 0.0010(7)
C22 0.0344(11) 0.0265(9) 0.0240(10) 0.0017(7) 0.0087(8) -0.0022(8)
C23 0.0324(11) 0.0315(10) 0.0299(11) -0.0027(8) 0.0058(9) -0.0027(8)
C24 0.0314(11) 0.0257(9) 0.0376(12) 0.0002(8) 0.0100(9) -0.0046(8)
C25 0.0326(11) 0.0294(9) 0.0331(11) 0.0070(8) 0.0110(9) -0.0005(8)
C26 0.0274(10) 0.0282(9) 0.0251(10) 0.0029(7) 0.0061(8) -0.0001(7)

loop_
_atom_type_symbol
_atom_type_description
_atom_type_scat_dispersion_real
_atom_type_scat_dispersion_imag
_atom_type_scat_source
C C 0.0033 0.0016 'International Tables Vol C Tables 4.2.6.8 and 6.1.1.4'
H H 0.0000 0.0000 'International Tables Vol C Tables 4.2.6.8 and 6.1.1.4'
N N 0.0061 0.0033 'International Tables Vol C Tables 4.2.6.8 and 6.1.1.4'
O O 0.0106 0.0060 'International Tables Vol C Tables 4.2.6.8 and 6.1.1.4'

loop_
_geom_angle_atom_site_label_1
_geom_angle_atom_site_label_2
_geom_angle_atom_site_label_3
_geom_angle
C1 N1 N2 107.22(13)
C6 N2 N1 110.21(13)
C6 N2 C21 130.85(14)
N1 N2 C21 118.94(13)
C6 N3 C5 115.13(14)
C14 O2 C16 116.99(13)
N1 C1 C2 110.61(15)
N1 C1 C7 121.51(15)
C2 C1 C7 127.84(16)
C3 C2 C6 117.57(15)
C3 C2 C1 136.96(16)
C6 C2 C1 105.31(15)
C4 C3 C2 118.32(15)
C4 C3 H3 120.8
C2 C3 H3 120.8
C3 C4 C5 119.10(15)
C3 C4 C8 114.60(14)
C5 C4 C8 125.45(15)
N3 C5 C4 123.73(15)
N3 C5 C15 114.12(14)
C4 C5 C15 122.00(14)
N3 C6 N2 127.23(15)
N3 C6 C2 126.11(15)
N2 C6 C2 106.64(14)
C1 C7 H7A 109.5
C1 C7 H7B 109.5
H7A C7 H7B 109.5
C1 C7 H7C 109.5
H7A C7 H7C 109.5
H7B C7 H7C 109.5
O1 C8 C9 118.43(15)
O1 C8 C4 117.35(15)
C9 C8 C4 123.67(15)
C14 C9 C10 117.30(16)
C14 C9 C8 126.01(15)
C10 C9 C8 116.64(16)
C11 C10 C9 121.55(18)
C11 C10 H10 119.2
C9 C10 H10 119.2
C10 C11 C12 120.03(19)
C10 C11 H11 120.0
C12 C11 H11 120.0
C11 C12 C13 119.72(19)
C11 C12 H12 120.1
C13 C12 H12 120.1
C14 C13 C12 119.91(19)
C14 C13 H13 120.0
C12 C13 H13 120.0
C13 C14 O2 117.14(16)
C13 C14 C9 121.47(17)
O2 C14 C9 121.36(15)
C16 C15 C20 117.95(16)
C16 C15 C5 121.30(16)
C20 C15 C5 120.71(16)
C17 C16 C15 122.42(17)
C17 C16 O2 119.43(16)
C15 C16 O2 117.83(15)
C18 C17 C16 118.68(18)
C18 C17 H17 120.7
C16 C17 H17 120.7
C17 C18 C19 120.35(18)
C17 C18 H18 119.8
C19 C18 H18 119.8
C20 C19 C18 120.27(19)
C20 C19 H19 119.9
C18 C19 H19 119.9
C19 C20 C15 120.28(18)
C19 C20 H20 119.9
C15 C20 H20 119.9
C22 C21 C26 120.16(16)
C22 C21 N2 120.75(15)
C26 C21 N2 119.09(15)
C21 C22 C23 119.38(16)
C21 C22 H22 120.3
C23 C22 H22 120.3
C24 C23 C22 120.73(17)
C24 C23 H23 119.6
C22 C23 H23 119.6
C25 C24 C23 119.46(17)
C25 C24 H24 120.3
C23 C24 H24 120.3
C24 C25 C26 120.78(16)
C24 C25 H25 119.6
C26 C25 H25 119.6
C25 C26 C21 119.48(17)
C25 C26 H26 120.3
C21 C26 H26 120.3

loop_
_geom_bond_atom_site_label_1
_geom_bond_atom_site_label_2
_geom_bond_distance
N1 C1 1.314(2)
N1 N2 1.3840(19)
N2 C6 1.372(2)
N2 C21 1.420(2)
N3 C6 1.336(2)
N3 C5 1.343(2)
O1 C8 1.2197(19)
O2 C14 1.389(2)
O2 C16 1.396(2)
C1 C2 1.424(2)
C1 C7 1.486(2)
C2 C3 1.391(2)
C2 C6 1.403(2)
C3 C4 1.384(2)
C3 H3 0.9500
C4 C5 1.418(2)
C4 C8 1.511(2)
C5 C15 1.484(2)
C7 H7A 0.9800
C7 H7B 0.9800
C7 H7C 0.9800
C8 C9 1.493(2)
C9 C14 1.390(2)
C9 C10 1.398(2)
C10 C11 1.376(3)
C10 H10 0.9500
C11 C12 1.378(3)
C11 H11 0.9500
C12 C13 1.384(3)
C12 H12 0.9500
C13 C14 1.382(2)
C13 H13 0.9500
C15 C16 1.383(2)
C15 C20 1.393(2)
C16 C17 1.379(2)
C17 C18 1.378(3)
C17 H17 0.9500
C18 C19 1.384(3)
C18 H18 0.9500
C19 C20 1.382(3)
C19 H19 0.9500
C20 H20 0.9500
C21 C22 1.385(2)
C21 C26 1.393(2)
C22 C23 1.390(2)
C22 H22 0.9500
C23 C24 1.381(2)
C23 H23 0.9500
C24 C25 1.380(3)
C24 H24 0.9500
C25 C26 1.383(2)
C25 H25 0.9500
C26 H26 0.9500

loop_
_geom_torsion_atom_site_label_1
_geom_torsion_atom_site_label_2
_geom_torsion_atom_site_label_3
_geom_torsion_atom_site_label_4
_geom_torsion
C1 N1 N2 C6 0.41(19)
C1 N1 N2 C21 -179.42(15)
N2 N1 C1 C2 -0.32(19)
N2 N1 C1 C7 -178.28(16)
N1 C1 C2 C3 -175.0(2)
C7 C1 C2 C3 2.8(3)
N1 C1 C2 C6 0.13(19)
C7 C1 C2 C6 177.92(18)
C6 C2 C3 C4 2.3(2)
C1 C2 C3 C4 177.02(19)
C2 C3 C4 C5 -1.4(2)
C2 C3 C4 C8 -171.39(15)
C6 N3 C5 C4 0.7(2)
C6 N3 C5 C15 176.29(14)
C3 C4 C5 N3 -0.2(3)
C8 C4 C5 N3 168.66(16)
C3 C4 C5 C15 -175.49(15)
C8 C4 C5 C15 -6.6(3)
C5 N3 C6 N2 -177.57(16)
C5 N3 C6 C2 0.5(2)
N1 N2 C6 N3 178.01(15)
C21 N2 C6 N3 -2.2(3)
N1 N2 C6 C2 -0.33(19)
C21 N2 C6 C2 179.48(17)
C3 C2 C6 N3 -2.0(3)
C1 C2 C6 N3 -178.23(16)
C3 C2 C6 N2 176.38(15)
C1 C2 C6 N2 0.13(18)
C3 C4 C8 O1 54.8(2)
C5 C4 C8 O1 -114.5(2)
C3 C4 C8 C9 -116.48(18)
C5 C4 C8 C9 74.2(2)
O1 C8 C9 C14 158.23(17)
C4 C8 C9 C14 -30.6(3)
O1 C8 C9 C10 -24.3(2)
C4 C8 C9 C10 146.92(16)
C14 C9 C10 C11 0.2(3)
C8 C9 C10 C11 -177.55(16)
C9 C10 C11 C12 -0.5(3)
C10 C11 C12 C13 -0.1(3)
C11 C12 C13 C14 0.9(3)
C12 C13 C14 O2 176.84(17)
C12 C13 C14 C9 -1.2(3)
C16 O2 C14 C13 114.73(18)
C16 O2 C14 C9 -67.2(2)
C10 C9 C14 C13 0.6(3)
C8 C9 C14 C13 178.14(17)
C10 C9 C14 O2 -177.29(15)
C8 C9 C14 O2 0.2(3)
N3 C5 C15 C16 131.61(16)
C4 C5 C15 C16 -52.7(2)
N3 C5 C15 C20 -46.3(2)
C4 C5 C15 C20 129.37(18)
C20 C15 C16 C17 -2.6(2)
C5 C15 C16 C17 179.36(15)
C20 C15 C16 O2 170.80(14)
C5 C15 C16 O2 -7.2(2)
C14 O2 C16 C17 -80.30(19)
C14 O2 C16 C15 106.05(17)
C15 C16 C17 C18 1.7(3)
O2 C16 C17 C18 -171.63(15)
C16 C17 C18 C19 0.5(3)
C17 C18 C19 C20 -1.8(3)
C18 C19 C20 C15 0.8(3)
C16 C15 C20 C19 1.4(2)
C5 C15 C20 C19 179.36(15)
C6 N2 C21 C22 6.7(3)
N1 N2 C21 C22 -173.52(15)
C6 N2 C21 C26 -173.08(17)
N1 N2 C21 C26 6.7(2)
C26 C21 C22 C23 0.9(3)
N2 C21 C22 C23 -178.85(16)
C21 C22 C23 C24 -1.4(3)
C22 C23 C24 C25 0.6(3)
C23 C24 C25 C26 0.6(3)
C24 C25 C26 C21 -1.0(3)
C22 C21 C26 C25 0.3(3)
N2 C21 C26 C25 -179.97(16)
